data_7111824
loop_
_publ_author_name
'Orestes Rivada-Wheelaghan'
'Manuel A. Ortuno'
'Sergio E. Garcia-Garrido'
'Josefina Diez'
'Pablo J. Alonso'
'Agusti Lledos'
'Salvador Conejero'

_publ_section_title
;
 A stable, mononuclear, cationic Pt(III) complex stabilised by bulky
 N-heterocyclic carbenes
;
_journal_name_full Chem.Commun.
_journal_page_first 1299
_journal_paper_doi 10.1039/c3cc48553f
_journal_volume 50
_journal_year 2014
_chemical_compound_source synthesis
_chemical_formula_moiety 'C58 H82 I2 N4 O Pt'
_chemical_formula_sum 'C58 H82 I2 N4 O Pt'
_chemical_formula_weight 1300.17
_chemical_name_systematic
;
 ?
;
_space_group_IT_number 18
_symmetry_cell_setting orthorhombic
_symmetry_Int_Tables_number 18
_symmetry_space_group_name_Hall 'P 2bc 2'
_symmetry_space_group_name_H-M 'P 2 21 21'
_atom_sites_solution_hydrogens geom
_atom_sites_solution_primary direct
_atom_sites_solution_secondary difmap
_audit_creation_method SHELXL-97
_cell_angle_alpha 90.00
_cell_angle_beta 90.00
_cell_angle_gamma 90.00
_cell_formula_units_Z 2
_cell_length_a 10.6105(2)
_cell_length_b 13.0106(2)
_cell_length_c 20.7461(4)
_cell_measurement_reflns_used 3850
_cell_measurement_temperature 150(2)
_cell_measurement_theta_max 74.0660
_cell_measurement_theta_min 3.3941
_cell_volume 2863.98(9)
_computing_cell_refinement
;
CrysAlisPro, Oxford Diffraction Ltd.,
Version 1.171.34.36 (release 02-08-2010 CrysAlis171 .NET)
(compiled Aug  2 2010,13:00:58)
;
_computing_data_collection
;
CrysAlisPro, Oxford Diffraction Ltd.,
Version 1.171.34.36 (release 02-08-2010 CrysAlis171 .NET)
(compiled Aug  2 2010,13:00:58)
;
_computing_data_reduction
;
CrysAlisPro, Oxford Diffraction Ltd.,
Version 1.171.34.36 (release 02-08-2010 CrysAlis171 .NET)
(compiled Aug  2 2010,13:00:58)
;
_computing_molecular_graphics 'PLATON (Spek, 2007)'
_computing_publication_material 'WinGX publication routines (Farrugia, 1999)'
_computing_structure_refinement 'SHELXL-97 (Sheldrick, 2008)'
_computing_structure_solution 'SIR2004(Burla, 2005)'
_diffrn_ambient_temperature 150(2)
_diffrn_detector_area_resol_mean 8.2640
_diffrn_measured_fraction_theta_full 0.963
_diffrn_measured_fraction_theta_max 0.963
_diffrn_measurement_device
; 
165 mm Onyx CCD detector in \k-geometry diffractometer
;
_diffrn_measurement_device_type 'Xcalibur, Onyx, Nova'
_diffrn_measurement_method '\w scans'
_diffrn_radiation_monochromator graphite
_diffrn_radiation_source 'Nova (Cu) X-ray Source'
_diffrn_radiation_type CuK\a
_diffrn_radiation_wavelength 1.54180
_diffrn_reflns_av_R_equivalents 0.0699
_diffrn_reflns_av_sigmaI/netI 0.0714
_diffrn_reflns_limit_h_max 9
_diffrn_reflns_limit_h_min -12
_diffrn_reflns_limit_k_max 15
_diffrn_reflns_limit_k_min -16
_diffrn_reflns_limit_l_max 11
_diffrn_reflns_limit_l_min -25
_diffrn_reflns_number 6821
_diffrn_reflns_theta_full 74.23
_diffrn_reflns_theta_max 74.23
_diffrn_reflns_theta_min 4.01
_exptl_absorpt_coefficient_mu 13.343
_exptl_absorpt_correction_T_max 1.00000
_exptl_absorpt_correction_T_min 0.30659
_exptl_absorpt_correction_type multi-scan
_exptl_absorpt_process_details
;
CrysAlisPro, Oxford Diffraction Ltd.,
Version 1.171.34.36 (release 02-08-2010 CrysAlis171 .NET)
(compiled Aug  2 2010,13:00:58)
Empirical absorption correction using spherical harmonics,
 implemented in SCALE3 ABSPACK scaling algorithm.
;
_exptl_crystal_colour colourless
_exptl_crystal_density_diffrn 1.508
_exptl_crystal_density_method 'not measured'
_exptl_crystal_description prism
_exptl_crystal_F_000 1300
_exptl_crystal_size_max 0.193
_exptl_crystal_size_mid 0.123
_exptl_crystal_size_min 0.052
_refine_diff_density_max 2.721
_refine_diff_density_min -2.256
_refine_diff_density_rms 0.193
_refine_ls_abs_structure_details 'Flack H D (1983), Acta Cryst. A39, 876-881'
_refine_ls_abs_structure_Flack -0.006(13)
_refine_ls_extinction_method none
_refine_ls_goodness_of_fit_ref 1.026
_refine_ls_hydrogen_treatment constr
_refine_ls_matrix_type full
_refine_ls_number_parameters 309
_refine_ls_number_reflns 4885
_refine_ls_number_restraints 0
_refine_ls_restrained_S_all 1.026
_refine_ls_R_factor_all 0.0645
_refine_ls_R_factor_gt 0.0537
_refine_ls_shift/su_max 0.001
_refine_ls_shift/su_mean 0.000
_refine_ls_structure_factor_coef Fsqd
_refine_ls_weighting_details 'calc w=1/[\s^2^(Fo^2^)+(0.0879P)^2^+0.0000P] where P=(Fo^2^+2Fc^2^)/3'
_refine_ls_weighting_scheme calc
_refine_ls_wR_factor_gt 0.1366
_refine_ls_wR_factor_ref 0.1516
_reflns_number_gt 3873
_reflns_number_total 4885
_reflns_threshold_expression >2\s(I)
_cod_data_source_file c3cc48553f.txt
_cod_data_source_block 2
_cod_database_code 7111824

loop_
_symmetry_equiv_pos_as_xyz
'x, y, z'
'-x, -y+1/2, z+1/2'
'x, -y, -z'
'-x, y+1/2, -z+1/2'

loop_
_atom_site_label
_atom_site_type_symbol
_atom_site_fract_x
_atom_site_fract_y
_atom_site_fract_z
_atom_site_U_iso_or_equiv
_atom_site_adp_type
_atom_site_occupancy
_atom_site_symmetry_multiplicity
_atom_site_calc_flag
_atom_site_refinement_flags
C1 C 0.1012(8) 0.9749(6) 0.5963(4) 0.0229(16) Uani 1 1 d .
C2 C 0.0827(11) 0.9979(9) 0.7050(4) 0.040(2) Uani 1 1 d .
H2 H 0.0682 1.0299 0.7444 0.049 Uiso 1 1 calc R
C3 C 0.1224(13) 0.9014(8) 0.6961(4) 0.042(3) Uani 1 1 d .
H3 H 0.1373 0.8521 0.7276 0.050 Uiso 1 1 calc R
C4 C 0.1767(12) 0.7903(7) 0.6053(4) 0.031(2) Uani 1 1 d .
C5 C 0.3028(12) 0.7604(7) 0.6104(4) 0.031(2) Uani 1 1 d .
C6 C 0.3347(11) 0.6594(8) 0.5929(5) 0.038(2) Uani 1 1 d .
H6 H 0.4182 0.6379 0.5945 0.046 Uiso 1 1 calc R
C7 C 0.2408(12) 0.5919(7) 0.5734(5) 0.040(2) Uani 1 1 d .
H7 H 0.2622 0.5245 0.5632 0.048 Uiso 1 1 calc R
C8 C 0.1194(12) 0.6218(7) 0.5687(5) 0.038(2) Uani 1 1 d .
H8 H 0.0595 0.5753 0.5538 0.046 Uiso 1 1 calc R
C9 C 0.0812(11) 0.7226(7) 0.5860(4) 0.034(2) Uani 1 1 d .
C10 C 0.4083(12) 0.8324(8) 0.6357(6) 0.042(3) Uani 1 1 d .
H10 H 0.3797 0.9038 0.6321 0.051 Uiso 1 1 calc R
C11 C 0.5312(13) 0.8196(9) 0.5966(8) 0.056(3) Uani 1 1 d .
H11A H 0.5982 0.8562 0.6175 0.084 Uiso 1 1 calc R
H11B H 0.5192 0.8467 0.5539 0.084 Uiso 1 1 calc R
H11C H 0.5524 0.7480 0.5939 0.084 Uiso 1 1 calc R
C12 C 0.4359(16) 0.8087(11) 0.7066(6) 0.059(3) Uani 1 1 d .
H12A H 0.4400 0.7356 0.7126 0.089 Uiso 1 1 calc R
H12B H 0.3700 0.8366 0.7330 0.089 Uiso 1 1 calc R
H12C H 0.5150 0.8389 0.7186 0.089 Uiso 1 1 calc R
C13 C -0.0567(12) 0.7486(9) 0.5880(4) 0.041(3) Uani 1 1 d .
H13 H -0.0638 0.8236 0.5895 0.049 Uiso 1 1 calc R
C14 C -0.1292(15) 0.7118(10) 0.5291(5) 0.057(3) Uani 1 1 d .
H14A H -0.0955 0.7439 0.4912 0.085 Uiso 1 1 calc R
H14B H -0.2165 0.7297 0.5336 0.085 Uiso 1 1 calc R
H14C H -0.1213 0.6385 0.5254 0.085 Uiso 1 1 calc R
C15 C -0.1198(17) 0.7056(12) 0.6498(6) 0.056(4) Uani 1 1 d .
H15A H -0.1077 0.6326 0.6517 0.084 Uiso 1 1 calc R
H15B H -0.2084 0.7206 0.6489 0.084 Uiso 1 1 calc R
H15C H -0.0824 0.7371 0.6871 0.084 Uiso 1 1 calc R
C16 C 0.0204(11) 1.1481(7) 0.6405(4) 0.030(2) Uani 1 1 d .
C17 C -0.1040(12) 1.1680(7) 0.6518(4) 0.034(2) Uani 1 1 d .
C18 C -0.1402(14) 1.2711(9) 0.6510(5) 0.044(3) Uani 1 1 d .
H18 H -0.2242 1.2878 0.6585 0.053 Uiso 1 1 calc R
C19 C -0.0549(12) 1.3491(8) 0.6395(5) 0.040(2) Uani 1 1 d .
H19 H -0.0818 1.4171 0.6383 0.048 Uiso 1 1 calc R
C20 C 0.0696(11) 1.3258(7) 0.6299(5) 0.038(2) Uani 1 1 d .
H20 H 0.1263 1.3791 0.6228 0.045 Uiso 1 1 calc R
C21 C 0.1148(12) 1.2247(7) 0.6304(4) 0.035(2) Uani 1 1 d .
C22 C -0.2028(11) 1.0863(8) 0.6675(5) 0.040(2) Uani 1 1 d .
H22 H -0.1724 1.0203 0.6509 0.047 Uiso 1 1 calc R
C23 C -0.2180(17) 1.0763(11) 0.7414(6) 0.064(4) Uani 1 1 d .
H23A H -0.1424 1.0479 0.7596 0.096 Uiso 1 1 calc R
H23B H -0.2879 1.0319 0.7509 0.096 Uiso 1 1 calc R
H23C H -0.2332 1.1430 0.7597 0.096 Uiso 1 1 calc R
C24 C -0.3293(13) 1.1082(12) 0.6369(8) 0.062(4) Uani 1 1 d .
H24A H -0.3623 1.1715 0.6536 0.093 Uiso 1 1 calc R
H24B H -0.3865 1.0532 0.6466 0.093 Uiso 1 1 calc R
H24C H -0.3194 1.1137 0.5910 0.093 Uiso 1 1 calc R
C25 C 0.2501(13) 1.1997(8) 0.6266(4) 0.039(2) Uani 1 1 d .
H25 H 0.2577 1.1281 0.6125 0.047 Uiso 1 1 calc R
C26 C 0.3221(16) 1.2674(10) 0.5773(8) 0.060(3) Uani 1 1 d .
H26A H 0.2770 1.2683 0.5372 0.090 Uiso 1 1 calc R
H26B H 0.4049 1.2396 0.5705 0.090 Uiso 1 1 calc R
H26C H 0.3290 1.3362 0.5937 0.090 Uiso 1 1 calc R
C27 C 0.3124(15) 1.2088(18) 0.6936(7) 0.089(7) Uani 1 1 d .
H27A H 0.3031 1.2777 0.7093 0.133 Uiso 1 1 calc R
H27B H 0.4003 1.1923 0.6902 0.133 Uiso 1 1 calc R
H27C H 0.2725 1.1619 0.7229 0.133 Uiso 1 1 calc R
C28 C 0.6419(19) 0.473(2) 0.5584(9) 0.106(9) Uani 1 1 d .
H28A H 0.7140 0.5186 0.5622 0.127 Uiso 1 1 calc R
H28B H 0.6770 0.4054 0.5506 0.127 Uiso 1 1 calc R
C29 C 0.594(2) 0.4668(15) 0.6225(9) 0.096(6) Uani 1 1 d .
H29A H 0.6190 0.5266 0.6464 0.143 Uiso 1 1 calc R
H29B H 0.6265 0.4064 0.6432 0.143 Uiso 1 1 calc R
H29C H 0.5034 0.4631 0.6212 0.143 Uiso 1 1 calc R
N1 N 0.0672(9) 1.0414(6) 0.6446(3) 0.0296(17) Uani 1 1 d .
N2 N 0.1370(9) 0.8901(6) 0.6293(4) 0.0302(17) Uani 1 1 d .
I1 I 0.34464(7) 1.0000 0.5000 0.02938(19) Uani 1 2 d S
I2 I -0.14471(7) 1.0000 0.5000 0.03146(19) Uani 1 2 d S
Pt1 Pt 0.10009(4) 1.0000 0.5000 0.02039(15) Uani 1 2 d S
O1 O 0.5885(18) 0.5000 0.5000 0.100(5) Uani 1 2 d S

loop_
_atom_site_aniso_label
_atom_site_aniso_U_11
_atom_site_aniso_U_22
_atom_site_aniso_U_33
_atom_site_aniso_U_23
_atom_site_aniso_U_13
_atom_site_aniso_U_12
C1 0.016(4) 0.022(4) 0.031(4) 0.000(3) -0.002(3) 0.001(3)
C2 0.066(6) 0.035(4) 0.021(3) -0.008(4) -0.006(3) 0.009(8)
C3 0.073(8) 0.031(4) 0.021(3) 0.005(3) -0.002(4) 0.011(5)
C4 0.042(6) 0.025(4) 0.027(3) 0.001(3) 0.004(4) -0.004(4)
C5 0.042(6) 0.024(4) 0.029(4) 0.001(3) 0.003(4) 0.006(4)
C6 0.032(6) 0.030(5) 0.053(5) 0.004(4) 0.011(4) 0.009(4)
C7 0.048(7) 0.020(4) 0.052(5) -0.003(4) 0.013(5) 0.004(4)
C8 0.044(6) 0.027(4) 0.043(4) 0.003(3) 0.001(5) 0.000(5)
C9 0.041(6) 0.027(4) 0.035(4) 0.004(3) 0.006(4) -0.004(5)
C10 0.041(7) 0.024(4) 0.062(6) 0.009(4) 0.000(5) -0.001(5)
C11 0.036(7) 0.035(6) 0.096(10) 0.009(6) -0.007(7) 0.002(5)
C12 0.059(9) 0.053(7) 0.065(7) 0.017(6) -0.021(7) -0.008(7)
C13 0.051(7) 0.045(6) 0.026(4) -0.002(4) -0.003(4) 0.001(5)
C14 0.071(10) 0.058(7) 0.041(5) -0.007(5) -0.016(6) -0.003(7)
C15 0.044(8) 0.078(9) 0.047(5) 0.017(6) 0.002(6) -0.007(8)
C16 0.047(6) 0.019(4) 0.024(3) -0.007(3) -0.004(4) 0.005(4)
C17 0.047(7) 0.024(4) 0.029(4) -0.005(3) 0.002(4) 0.009(5)
C18 0.055(9) 0.039(6) 0.038(4) -0.006(4) 0.003(5) 0.023(5)
C19 0.053(7) 0.028(5) 0.038(5) -0.003(3) -0.002(5) 0.005(5)
C20 0.040(6) 0.024(4) 0.049(5) -0.004(4) -0.005(4) -0.004(4)
C21 0.050(7) 0.028(4) 0.028(4) -0.006(3) -0.010(4) 0.006(5)
C22 0.035(6) 0.037(5) 0.047(5) -0.011(4) 0.016(5) 0.001(5)
C23 0.079(12) 0.050(7) 0.064(7) 0.001(5) 0.029(7) -0.012(7)
C24 0.028(6) 0.070(9) 0.087(9) -0.041(8) 0.011(6) -0.010(6)
C25 0.050(7) 0.034(5) 0.034(4) -0.003(4) -0.008(5) 0.002(5)
C26 0.051(8) 0.042(6) 0.087(9) 0.006(6) 0.012(8) -0.012(6)
C27 0.030(7) 0.17(2) 0.062(7) -0.049(10) -0.005(6) 0.017(11)
C28 0.055(10) 0.17(3) 0.090(11) 0.007(13) 0.011(8) 0.014(14)
C29 0.095(15) 0.084(12) 0.108(13) 0.022(10) -0.008(11) 0.053(11)
N1 0.041(5) 0.022(3) 0.026(3) -0.003(3) -0.004(3) 0.008(3)
N2 0.034(5) 0.029(4) 0.028(3) 0.003(3) 0.005(3) 0.008(3)
I1 0.0256(4) 0.0320(3) 0.0305(3) -0.0005(7) 0.000 0.000
I2 0.0247(4) 0.0379(4) 0.0317(3) 0.0027(8) 0.000 0.000
Pt1 0.0235(2) 0.0175(2) 0.0202(2) -0.00066(18) 0.000 0.000
O1 0.079(12) 0.111(14) 0.110(13) 0.010(14) 0.000 0.000

loop_
_atom_type_symbol
_atom_type_description
_atom_type_scat_dispersion_real
_atom_type_scat_dispersion_imag
_atom_type_scat_source
C C 0.0181 0.0091 'International Tables Vol C Tables 4.2.6.8 and 6.1.1.4'
H H 0.0000 0.0000 'International Tables Vol C Tables 4.2.6.8 and 6.1.1.4'
N N 0.0311 0.0180 'International Tables Vol C Tables 4.2.6.8 and 6.1.1.4'
I I -0.3257 6.8362 'International Tables Vol C Tables 4.2.6.8 and 6.1.1.4'
Pt Pt -4.5932 6.9264 'International Tables Vol C Tables 4.2.6.8 and 6.1.1.4'
O O 0.0492 0.0322 'International Tables Vol C Tables 4.2.6.8 and 6.1.1.4'

loop_
_geom_angle_atom_site_label_1
_geom_angle_atom_site_label_2
_geom_angle_atom_site_label_3
_geom_angle
_geom_angle_site_symmetry_1
_geom_angle_site_symmetry_3
N2 C1 N1 102.6(6) . .
N2 C1 Pt1 129.3(6) . .
N1 C1 Pt1 128.2(6) . .
C3 C2 N1 107.3(7) . .
C3 C2 H2 126.4 . .
N1 C2 H2 126.4 . .
C2 C3 N2 105.7(8) . .
C2 C3 H3 127.2 . .
N2 C3 H3 127.2 . .
C5 C4 C9 122.6(9) . .
C5 C4 N2 120.1(10) . .
C9 C4 N2 116.7(11) . .
C4 C5 C6 118.2(10) . .
C4 C5 C10 123.2(9) . .
C6 C5 C10 118.6(11) . .
C7 C6 C5 119.7(11) . .
C7 C6 H6 120.2 . .
C5 C6 H6 120.2 . .
C8 C7 C6 121.5(10) . .
C8 C7 H7 119.2 . .
C6 C7 H7 119.2 . .
C7 C8 C9 121.5(11) . .
C7 C8 H8 119.3 . .
C9 C8 H8 119.3 . .
C4 C9 C8 116.5(11) . .
C4 C9 C13 123.7(9) . .
C8 C9 C13 119.6(10) . .
C12 C10 C11 108.7(12) . .
C12 C10 C5 110.0(9) . .
C11 C10 C5 111.4(10) . .
C12 C10 H10 108.9 . .
C11 C10 H10 108.9 . .
C5 C10 H10 108.9 . .
C10 C11 H11A 109.5 . .
C10 C11 H11B 109.5 . .
H11A C11 H11B 109.5 . .
C10 C11 H11C 109.5 . .
H11A C11 H11C 109.5 . .
H11B C11 H11C 109.5 . .
C10 C12 H12A 109.5 . .
C10 C12 H12B 109.5 . .
H12A C12 H12B 109.5 . .
C10 C12 H12C 109.5 . .
H12A C12 H12C 109.5 . .
H12B C12 H12C 109.5 . .
C9 C13 C14 113.5(10) . .
C9 C13 C15 111.3(10) . .
C14 C13 C15 109.4(11) . .
C9 C13 H13 107.5 . .
C14 C13 H13 107.5 . .
C15 C13 H13 107.5 . .
C13 C14 H14A 109.5 . .
C13 C14 H14B 109.5 . .
H14A C14 H14B 109.5 . .
C13 C14 H14C 109.5 . .
H14A C14 H14C 109.5 . .
H14B C14 H14C 109.5 . .
C13 C15 H15A 109.5 . .
C13 C15 H15B 109.5 . .
H15A C15 H15B 109.5 . .
C13 C15 H15C 109.5 . .
H15A C15 H15C 109.5 . .
H15B C15 H15C 109.5 . .
C17 C16 C21 124.8(9) . .
C17 C16 N1 119.5(9) . .
C21 C16 N1 115.4(9) . .
C16 C17 C18 116.5(11) . .
C16 C17 C22 124.6(9) . .
C18 C17 C22 118.8(11) . .
C19 C18 C17 121.9(13) . .
C19 C18 H18 119.1 . .
C17 C18 H18 119.1 . .
C20 C19 C18 119.6(10) . .
C20 C19 H19 120.2 . .
C18 C19 H19 120.2 . .
C19 C20 C21 122.5(11) . .
C19 C20 H20 118.7 . .
C21 C20 H20 118.7 . .
C20 C21 C16 114.6(11) . .
C20 C21 C25 122.7(11) . .
C16 C21 C25 122.5(9) . .
C24 C22 C17 112.9(11) . .
C24 C22 C23 109.8(11) . .
C17 C22 C23 109.9(10) . .
C24 C22 H22 108.0 . .
C17 C22 H22 108.0 . .
C23 C22 H22 108.0 . .
C22 C23 H23A 109.5 . .
C22 C23 H23B 109.5 . .
H23A C23 H23B 109.5 . .
C22 C23 H23C 109.5 . .
H23A C23 H23C 109.5 . .
H23B C23 H23C 109.5 . .
C22 C24 H24A 109.5 . .
C22 C24 H24B 109.5 . .
H24A C24 H24B 109.5 . .
C22 C24 H24C 109.5 . .
H24A C24 H24C 109.5 . .
H24B C24 H24C 109.5 . .
C21 C25 C27 110.6(10) . .
C21 C25 C26 113.0(11) . .
C27 C25 C26 109.8(13) . .
C21 C25 H25 107.7 . .
C27 C25 H25 107.7 . .
C26 C25 H25 107.7 . .
C25 C26 H26A 109.5 . .
C25 C26 H26B 109.5 . .
H26A C26 H26B 109.5 . .
C25 C26 H26C 109.5 . .
H26A C26 H26C 109.5 . .
H26B C26 H26C 109.5 . .
C25 C27 H27A 109.5 . .
C25 C27 H27B 109.5 . .
H27A C27 H27B 109.5 . .
C25 C27 H27C 109.5 . .
H27A C27 H27C 109.5 . .
H27B C27 H27C 109.5 . .
O1 C28 C29 133.2(19) . .
O1 C28 H28A 103.9 . .
C29 C28 H28A 103.9 . .
O1 C28 H28B 103.9 . .
C29 C28 H28B 103.9 . .
H28A C28 H28B 105.4 . .
C28 C29 H29A 109.5 . .
C28 C29 H29B 109.5 . .
H29A C29 H29B 109.5 . .
C28 C29 H29C 109.5 . .
H29A C29 H29C 109.5 . .
H29B C29 H29C 109.5 . .
C1 N1 C2 111.8(7) . .
C1 N1 C16 129.7(7) . .
C2 N1 C16 118.5(7) . .
C1 N2 C3 112.6(8) . .
C1 N2 C4 129.5(7) . .
C3 N2 C4 117.7(8) . .
C1 Pt1 C1 179.3(5) 3_576 .
C1 Pt1 I1 89.7(2) 3_576 .
C1 Pt1 I1 89.7(2) . .
C1 Pt1 I2 90.3(2) 3_576 .
C1 Pt1 I2 90.3(2) . .
I1 Pt1 I2 180.0 . .
C28 O1 C28 132(2) . 3_566

loop_
_geom_bond_atom_site_label_1
_geom_bond_atom_site_label_2
_geom_bond_distance
_geom_bond_site_symmetry_2
C1 N2 1.354(11) .
C1 N1 1.373(10) .
C1 Pt1 2.024(7) .
C2 C3 1.337(15) .
C2 N1 1.383(11) .
C2 H2 0.9300 .
C3 N2 1.401(11) .
C3 H3 0.9300 .
C4 C5 1.397(17) .
C4 C9 1.402(16) .
C4 N2 1.454(12) .
C5 C6 1.404(13) .
C5 C10 1.552(16) .
C6 C7 1.389(17) .
C6 H6 0.9300 .
C7 C8 1.349(18) .
C7 H7 0.9300 .
C8 C9 1.418(14) .
C8 H8 0.9300 .
C9 C13 1.502(18) .
C10 C12 1.531(17) .
C10 C11 1.545(19) .
C10 H10 0.9800 .
C11 H11A 0.9600 .
C11 H11B 0.9600 .
C11 H11C 0.9600 .
C12 H12A 0.9600 .
C12 H12B 0.9600 .
C12 H12C 0.9600 .
C13 C14 1.520(14) .
C13 C15 1.551(16) .
C13 H13 0.9800 .
C14 H14A 0.9600 .
C14 H14B 0.9600 .
C14 H14C 0.9600 .
C15 H15A 0.9600 .
C15 H15B 0.9600 .
C15 H15C 0.9600 .
C16 C17 1.366(17) .
C16 C21 1.428(16) .
C16 N1 1.476(11) .
C17 C18 1.396(14) .
C17 C22 1.528(16) .
C18 C19 1.381(19) .
C18 H18 0.9300 .
C19 C20 1.371(18) .
C19 H19 0.9300 .
C20 C21 1.400(14) .
C20 H20 0.9300 .
C21 C25 1.474(18) .
C22 C24 1.51(2) .
C22 C23 1.548(16) .
C22 H22 0.9800 .
C23 H23A 0.9600 .
C23 H23B 0.9600 .
C23 H23C 0.9600 .
C24 H24A 0.9600 .
C24 H24B 0.9600 .
C24 H24C 0.9600 .
C25 C27 1.544(16) .
C25 C26 1.550(18) .
C25 H25 0.9800 .
C26 H26A 0.9600 .
C26 H26B 0.9600 .
C26 H26C 0.9600 .
C27 H27A 0.9600 .
C27 H27B 0.9600 .
C27 H27C 0.9600 .
C28 O1 1.38(2) .
C28 C29 1.43(3) .
C28 H28A 0.9700 .
C28 H28B 0.9700 .
C29 H29A 0.9600 .
C29 H29B 0.9600 .
C29 H29C 0.9600 .
I1 Pt1 2.5948(9) .
I2 Pt1 2.5974(8) .
Pt1 C1 2.024(7) 3_576
O1 C28 1.38(2) 3_566

loop_
_geom_torsion_atom_site_label_1
_geom_torsion_atom_site_label_2
_geom_torsion_atom_site_label_3
_geom_torsion_atom_site_label_4
_geom_torsion
_geom_torsion_site_symmetry_4
N1 C2 C3 N2 3.2(14) .
C9 C4 C5 C6 2.4(13) .
N2 C4 C5 C6 173.3(8) .
C9 C4 C5 C10 -176.1(8) .
N2 C4 C5 C10 -5.2(13) .
C4 C5 C6 C7 -2.0(14) .
C10 C5 C6 C7 176.6(9) .
C5 C6 C7 C8 2.1(15) .
C6 C7 C8 C9 -2.5(15) .
C5 C4 C9 C8 -2.7(13) .
N2 C4 C9 C8 -173.9(8) .
C5 C4 C9 C13 172.1(9) .
N2 C4 C9 C13 0.9(12) .
C7 C8 C9 C4 2.7(14) .
C7 C8 C9 C13 -172.3(9) .
C4 C5 C10 C12 99.1(12) .
C6 C5 C10 C12 -79.4(13) .
C4 C5 C10 C11 -140.3(10) .
C6 C5 C10 C11 41.3(12) .
C4 C9 C13 C14 138.6(10) .
C8 C9 C13 C14 -46.8(13) .
C4 C9 C13 C15 -97.4(12) .
C8 C9 C13 C15 77.2(12) .
C21 C16 C17 C18 2.3(13) .
N1 C16 C17 C18 176.1(8) .
C21 C16 C17 C22 -175.2(8) .
N1 C16 C17 C22 -1.4(13) .
C16 C17 C18 C19 0.0(14) .
C22 C17 C18 C19 177.7(9) .
C17 C18 C19 C20 -1.5(16) .
C18 C19 C20 C21 0.9(16) .
C19 C20 C21 C16 1.1(14) .
C19 C20 C21 C25 -173.8(9) .
C17 C16 C21 C20 -2.8(13) .
N1 C16 C21 C20 -176.9(8) .
C17 C16 C21 C25 172.1(9) .
N1 C16 C21 C25 -2.0(12) .
C16 C17 C22 C24 -142.5(10) .
C18 C17 C22 C24 40.1(12) .
C16 C17 C22 C23 94.5(12) .
C18 C17 C22 C23 -82.9(13) .
C20 C21 C25 C27 82.1(15) .
C16 C21 C25 C27 -92.4(14) .
C20 C21 C25 C26 -41.4(13) .
C16 C21 C25 C26 144.0(10) .
N2 C1 N1 C2 0.3(11) .
Pt1 C1 N1 C2 -178.8(7) .
N2 C1 N1 C16 179.4(10) .
Pt1 C1 N1 C16 0.3(16) .
C3 C2 N1 C1 -2.3(14) .
C3 C2 N1 C16 178.5(10) .
C17 C16 N1 C1 106.0(12) .
C21 C16 N1 C1 -79.6(12) .
C17 C16 N1 C2 -75.0(12) .
C21 C16 N1 C2 99.4(11) .
N1 C1 N2 C3 1.8(12) .
Pt1 C1 N2 C3 -179.1(8) .
N1 C1 N2 C4 176.2(11) .
Pt1 C1 N2 C4 -4.7(16) .
C2 C3 N2 C1 -3.2(15) .
C2 C3 N2 C4 -178.4(11) .
C5 C4 N2 C1 108.7(12) .
C9 C4 N2 C1 -79.8(13) .
C5 C4 N2 C3 -77.1(13) .
C9 C4 N2 C3 94.4(12) .
N2 C1 Pt1 C1 -69.0(8) 3_576
N1 C1 Pt1 C1 109.8(9) 3_576
N2 C1 Pt1 I1 -69.1(8) .
N1 C1 Pt1 I1 109.8(8) .
N2 C1 Pt1 I2 110.9(8) .
N1 C1 Pt1 I2 -70.2(8) .
C29 C28 O1 C28 164(4) 3_566
